data_7127294
loop_
_publ_author_name
'Hirahara, Masanari'
'Goto, Hiroki'
'Yagi, Masayuki'
'Umemura, Yasushi'

_publ_section_title
;
 A multi-stimuli responsive ruthenium complex for catalytic water
 oxidation.
;
_journal_issue 84
_journal_name_full 'Chemical communications (Cambridge, England)'
_journal_page_first 12825
_journal_page_last 12828
_journal_paper_doi 10.1039/d0cc04940a
_journal_volume 56
_journal_year 2020
_chemical_absolute_configuration unk
_chemical_formula_moiety 'C33 H31 N5 O3 Ru, 2(C F3 O3 S), 2(H2 O)'
_chemical_formula_sum 'C35 H35 F6 N5 O11 Ru S2'
_chemical_formula_weight 980.88
_space_group_crystal_system triclinic
_space_group_IT_number 1
_space_group_name_Hall 'P 1'
_space_group_name_H-M_alt 'P 1'
_symmetry_Int_Tables_number 1
_audit_creation_date 2020-04-04
_audit_creation_method
;
Olex2 1.2
(compiled 2017.08.10 svn.r3458 for OlexSys, GUI svn.r5381)
;
_audit_update_record
;
2020-07-04 deposited with the CCDC.	2020-09-18 downloaded from the CCDC.
;
_cell_angle_alpha 66.564(5)
_cell_angle_beta 72.663(5)
_cell_angle_gamma 78.969(5)
_cell_formula_units_Z 2
_cell_length_a 10.011(4)
_cell_length_b 13.646(5)
_cell_length_c 16.369(6)
_cell_measurement_reflns_used 849
_cell_measurement_temperature 100
_cell_measurement_theta_max 23.75
_cell_measurement_theta_min 2.27
_cell_volume 1951.7(13)
_computing_molecular_graphics 'Olex2 (Dolomanov et al., 2009)'
_computing_publication_material 'Olex2 (Dolomanov et al., 2009)'
_computing_structure_refinement 'olex2.refine (Bourhis et al., 2015)'
_computing_structure_solution 'olex2.solve (Bourhis et al., 2015)'
_diffrn_ambient_temperature 100
_diffrn_measured_fraction_theta_full 0.9863
_diffrn_measured_fraction_theta_max 0.9423
_diffrn_measurement_device_type 'Bruker APEX-II CCD'
_diffrn_measurement_method '\f and \w scans'
_diffrn_radiation_type 'Mo K\a'
_diffrn_radiation_wavelength 0.71073
_diffrn_reflns_av_R_equivalents 0.0510
_diffrn_reflns_av_unetI/netI 0.1562
_diffrn_reflns_limit_h_max 13
_diffrn_reflns_limit_h_min -13
_diffrn_reflns_limit_k_max 17
_diffrn_reflns_limit_k_min -17
_diffrn_reflns_limit_l_max 21
_diffrn_reflns_limit_l_min -21
_diffrn_reflns_number 23627
_diffrn_reflns_theta_full 25.0000
_diffrn_reflns_theta_max 27.97
_diffrn_reflns_theta_min 1.40
_exptl_absorpt_coefficient_mu 0.604
_exptl_absorpt_correction_T_max 0.7456
_exptl_absorpt_correction_T_min 0.6786
_exptl_absorpt_correction_type multi-scan
_exptl_absorpt_process_details
;
SADABS-2014/5 (Bruker,2014/5) was used for absorption correction.
wR2(int) was 0.0662 before and 0.0580 after correction.
The Ratio of minimum to maximum transmission is 0.9101.
The \l/2 correction factor is 0.00150.
;
_exptl_crystal_density_diffrn 1.6690
_exptl_crystal_description block
_exptl_crystal_F_000 994.6544
_exptl_crystal_size_max 0.116
_exptl_crystal_size_mid 0.101
_exptl_crystal_size_min 0.056
_refine_diff_density_max 0.9599
_refine_diff_density_min -1.0281
_refine_diff_density_rms 0.2086
_refine_ls_abs_structure_details 'Flack, H. D. (1983). Acta Cryst. A39, 876-881.'
_refine_ls_abs_structure_Flack -0.03(2)
_refine_ls_d_res_high 0.7577
_refine_ls_d_res_low 14.5552
_refine_ls_goodness_of_fit_ref 1.0033
_refine_ls_hydrogen_treatment mixed
_refine_ls_matrix_type full
_refine_ls_number_constraints 134
_refine_ls_number_parameters 954
_refine_ls_number_reflns 17686
_refine_ls_number_restraints 7
_refine_ls_restrained_S_all 1.0032
_refine_ls_R_factor_all 0.1096
_refine_ls_R_factor_gt 0.0647
_refine_ls_shift/su_max 0.0016
_refine_ls_shift/su_mean 0.0000
_refine_ls_structure_factor_coef Fsqd
_refine_ls_weighting_details 'w=1/[\s^2^(Fo^2^)+(0.0078P)^2^] where P=(Fo^2^+2Fc^2^)/3'
_refine_ls_weighting_scheme calc
_refine_ls_wR_factor_gt 0.0868
_refine_ls_wR_factor_ref 0.1027
_reflns_Friedel_coverage 0.908
_reflns_limit_h_max 13
_reflns_limit_h_min -13
_reflns_limit_k_max 17
_reflns_limit_k_min -17
_reflns_limit_l_max 21
_reflns_limit_l_min -21
_reflns_number_gt 12270
_reflns_number_total 17686
_reflns_threshold_expression I>=2u(I)
_cod_data_source_file d0cc04940a2.cif
_cod_data_source_block proximal
_cod_depositor_comments 'Adding full bibliography for 7127294--7127295.cif.'
_cod_original_cell_volume 1951.7(12)
_cod_original_sg_symbol_Hall ' P 1'
_cod_database_code 7127294
_olex2_refinement_description
;
1. Twinned data refinement
 Scales: 1.03(2)
 -0.03(2)
2. Fixed Uiso
 At 1.2 times of:
  All C(H) groups, All C(H,H) groups
 At 1.5 times of:
  All C(H,H,H) groups, All O(H,H) groups
3. Restrained distances
 O15-H21b
 2 with sigma of 0.02
 H21b-O21
 0.85 with sigma of 0.02
 H4b-H63
 2.5 with sigma of 0.02
 O4-H4a
 0.85 with sigma of 0.02
4. Uiso/Uaniso restraints and constraints
Uanis(N7) = Uanis(C39) = Uanis(C40) = Uanis(C41) = Uanis(C42) = Uanis(C43)
Uanis(N3) = Uanis(C15) = Uanis(C14) = Uanis(C13) = Uanis(C12) = Uanis(C11)
Uanis(N2) = Uanis(C10) = Uanis(C9) = Uanis(C8) = Uanis(C7) = Uanis(C6)
Uanis(N8) = Uanis(C44) = Uanis(C45) = Uanis(C46) = Uanis(C47) = Uanis(C48)
Uanis(N4) = Uanis(C18) = Uanis(C19) = Uanis(C20) = Uanis(C21) = Uanis(C22)
Uanis(C65B) = Uanis(C66B) = Uanis(C65A) = Uanis(C66A)
5. Others
 Sof(C66B)=Sof(C65B)=Sof(H32c)=Sof(H32d)=Sof(H33d)=Sof(H33e)=Sof(H33f)=
 Sof(H65c)=Sof(H65d)=Sof(H66d)=Sof(H66e)=Sof(H66f)=1-FVAR(1)
 Sof(C65A)=Sof(C66A)=Sof(H32a)=Sof(H32b)=Sof(H33a)=Sof(H33b)=Sof(H33c)=
 Sof(H65a)=Sof(H65b)=Sof(H66a)=Sof(H66b)=Sof(H66c)=FVAR(1)
 Fixed Sof: O23(0.25)
6.a Free rotating group:
 O22(H22a,H22b), O19(H19a,H19b), O20(H20a,H20b), O21(H21a,H21b)
6.b Rotating group:
 O1(H1a,H1b), O4(H4a,H4b)
6.c Secondary CH2 refined with riding coordinates:
 C49(H49a,H49b), C32(H32a,H32b), C16(H16a,H16b), C65B(H65c,H65d), C65A(H65a,
 H65b)
6.d Aromatic/amide H refined with riding coordinates:
 C58(H58), C47(H47), C25(H25), C19(H19), C20(H20), C3(H3), C2(H2), C29(H29),
 C42(H42), C27(H27), C21(H21), C24(H24), C15(H15), C13(H13), C54(H54), C28(H28),
  C4(H4), C57(H57), C35(H35), C48(H48), C12(H12), C62(H62), C63(H63), C1(H1),
 C61(H61), C9(H9), C14(H14), C45(H45), C34(H34), C7(H7), C36(H36), C46(H46),
 C30(H30), C40(H40), C37(H37), C60(H60), C53(H53), C52(H52)
6.e Idealised Me refined as rotating group:
 C17(H17a,H17b,H17c), C33(H33a,H33b,H33c), C50(H50a,H50b,H50c), C66A(H66a,H66b,
 H66c), C66B(H66d,H66e,H66f)
;
_olex2_submission_special_instructions 'No special instructions were received'

loop_
_space_group_symop_id
_space_group_symop_operation_xyz
1 x,y,z

loop_
_atom_site_label
_atom_site_type_symbol
_atom_site_fract_x
_atom_site_fract_y
_atom_site_fract_z
_atom_site_U_iso_or_equiv
_atom_site_adp_type
_atom_site_occupancy
_atom_site_refinement_flags_posn
_atom_site_disorder_group
Ru2 Ru 0.888296(15) 0.314895(14) 0.396482(14) 0.01311(14) Uani 1.000000 . .
Ru1 Ru 1.053030(15) 0.825579(14) 0.872944(14) 0.01245(14) Uani 1.000000 . .
S2 S 0.47987(10) 0.39077(9) 0.00748(8) 0.0176(4) Uani 1.000000 . .
S4 S 0.94698(10) 0.61146(9) 0.50221(9) 0.0261(5) Uani 1.000000 . .
S1 S 0.46230(10) 0.82648(9) 0.30541(8) 0.0250(5) Uani 1.000000 . .
S3 S 0.33807(10) 0.17642(9) 0.76418(8) 0.0216(4) Uani 1.000000 . .
F10 F 1.0962(3) 0.7703(2) 0.4612(2) 0.0333(11) Uani 1.000000 . .
O2 O 0.7451(3) 0.9753(3) 0.5703(2) 0.0178(11) Uani 1.000000 . .
F9 F 0.4377(3) 0.2567(2) 0.8521(2) 0.0447(13) Uani 1.000000 . .
F12 F 1.1756(3) 0.6761(2) 0.3746(2) 0.0313(11) Uani 1.000000 . .
O1 O 1.1946(3) 0.9363(3) 0.7651(2) 0.0153(10) Uani 1.000000 . .
H1a H 1.2754(13) 0.9036(8) 0.755(2) 0.0229(16) Uiso 1.000000 GR .
H1b H 1.207(4) 0.983(2) 0.7837(11) 0.0229(16) Uiso 1.000000 GR .
O3 O 0.8138(3) 0.6824(3) 0.8925(2) 0.0156(11) Uani 1.000000 . .
F6 F 0.4099(3) 0.1963(2) 0.0505(2) 0.0466(14) Uani 1.000000 . .
O22 O 0.5303(3) 0.7356(3) 0.5706(3) 0.0325(13) Uani 1.000000 . .
H22a H 0.616(2) 0.712(5) 0.562(4) 0.049(2) Uiso 1.000000 G .
H22b H 0.516(6) 0.762(6) 0.5171(16) 0.049(2) Uiso 1.000000 G .
F7 F 0.4006(3) 0.0895(2) 0.9240(2) 0.0332(11) Uani 1.000000 . .
F5 F 0.5713(3) 0.2023(2) 0.1096(2) 0.0508(14) Uani 1.000000 . .
F8 F 0.2266(3) 0.2098(2) 0.9184(2) 0.0380(12) Uani 1.000000 . .
F1 F 0.7292(3) 0.8527(3) 0.2694(2) 0.0531(14) Uani 1.000000 . .
O16 O 0.8294(3) 0.6669(3) 0.5457(3) 0.0324(13) Uani 1.000000 . .
O4 O 0.7951(3) 0.4757(3) 0.3672(2) 0.0170(11) Uani 1.000000 D .
H4a H 0.826(2) 0.4998(7) 0.4081(12) 0.21(7) Uiso 1.000000 DGR .
H4b H 0.7111(12) 0.4788(5) 0.3509(14) 0.15(5) Uiso 1.000000 DGR .
O6 O 1.0026(4) 0.1346(3) 0.3036(3) 0.0285(14) Uani 1.000000 . .
O7 O 0.3505(3) 0.8920(3) 0.2642(3) 0.0354(14) Uani 1.000000 . .
F4 F 0.3552(3) 0.2505(2) 0.1646(2) 0.0405(12) Uani 1.000000 . .
F11 F 0.9935(3) 0.7892(3) 0.3575(2) 0.0458(13) Uani 1.000000 . .
O5 O 0.9033(3) 0.3888(3) 0.0044(3) 0.0257(12) Uani 1.000000 . .
O19 O 0.5240(3) 0.5163(3) 0.3912(3) 0.0219(11) Uani 1.000000 . .
H19a H 0.504(6) 0.5837(6) 0.375(4) 0.0329(17) Uiso 1.000000 G .
H19b H 0.462(5) 0.490(4) 0.441(2) 0.0329(17) Uiso 1.000000 G .
F3 F 0.6429(3) 0.9210(3) 0.1510(2) 0.0599(16) Uani 1.000000 . .
O11 O 0.3445(3) 0.4325(3) -0.0114(2) 0.0264(13) Uani 1.000000 . .
O12 O 0.5886(3) 0.3781(3) -0.0692(3) 0.0288(13) Uani 1.000000 . .
O8 O 0.4471(3) 0.8165(3) 0.3990(3) 0.0349(14) Uani 1.000000 . .
O20 O 0.4410(3) 0.8755(3) 0.6638(3) 0.0376(14) Uani 1.000000 . .
H20a H 0.511(5) 0.913(5) 0.639(4) 0.056(2) Uiso 1.000000 G .
H20b H 0.458(7) 0.832(5) 0.636(4) 0.056(2) Uiso 1.000000 G .
N2 N 0.9534(4) 0.8700(3) 0.7764(3) 0.0134(6) Uani 1.000000 . .
N5 N 1.1433(4) 0.7880(3) 0.9842(3) 0.0118(12) Uani 1.000000 . .
N1 N 0.9285(4) 0.9579(3) 0.8944(3) 0.0128(13) Uani 1.000000 . .
O14 O 0.4752(3) 0.1358(3) 0.7257(2) 0.0309(13) Uani 1.000000 . .
N7 N 0.8947(4) 0.3471(3) 0.2676(3) 0.0147(6) Uani 1.000000 . .
O15 O 0.2945(3) 0.2850(3) 0.7129(3) 0.0287(12) Uani 1.000000 D .
N10 N 0.8894(4) 0.2799(3) 0.5320(3) 0.0160(13) Uani 1.000000 . .
N6 N 0.6974(4) 0.2625(3) 0.4121(3) 0.0157(13) Uani 1.000000 . .
N3 N 1.1442(4) 0.7148(4) 0.8123(3) 0.0199(7) Uani 1.000000 . .
O10 O 0.5216(3) 0.4361(3) 0.0616(2) 0.0217(11) Uani 1.000000 . .
N4 N 0.9141(4) 0.7246(3) 0.9799(3) 0.0163(6) Uani 1.000000 . .
F2 F 0.5956(3) 0.9986(3) 0.2499(2) 0.0594(16) Uani 1.000000 . .
N9 N 1.0098(4) 0.1708(3) 0.4254(3) 0.0145(13) Uani 1.000000 . .
O9 O 0.5082(4) 0.7283(3) 0.2874(3) 0.0333(14) Uani 1.000000 . .
N8 N 1.0737(4) 0.3893(3) 0.3310(3) 0.0169(6) Uani 1.000000 . .
O13 O 0.2305(3) 0.1024(3) 0.7976(3) 0.0326(14) Uani 1.000000 . .
O17 O 1.0365(4) 0.5440(3) 0.5610(3) 0.061(2) Uani 1.000000 . .
C58 C 0.9721(5) 0.2551(5) 0.6892(4) 0.0236(18) Uani 1.000000 . .
H58 H 1.0051(5) 0.2514(5) 0.7379(4) 0.028(2) Uiso 1.000000 R .
C11 C 1.0981(5) 0.7324(4) 0.7352(4) 0.0199(7) Uani 1.000000 . .
C47 C 1.2758(5) 0.4728(4) 0.3153(4) 0.0169(6) Uani 1.000000 . .
H47 H 1.3335(5) 0.4881(4) 0.3432(4) 0.0203(8) Uiso 1.000000 R .
C43 C 1.0034(5) 0.3942(4) 0.2006(4) 0.0147(6) Uani 1.000000 . .
C64 C 0.8095(5) 0.3299(4) 0.5917(4) 0.0147(15) Uani 1.000000 . .
C39 C 0.7832(5) 0.3246(4) 0.2482(4) 0.0147(6) Uani 1.000000 . .
C6 C 0.8566(5) 0.9560(4) 0.7678(4) 0.0134(6) Uani 1.000000 . .
C49 C 1.0249(5) 0.4214(4) -0.0703(4) 0.0209(16) Uani 1.000000 . .
H49a H 1.0335(5) 0.4974(4) -0.0892(4) 0.025(2) Uiso 1.000000 R .
H49b H 1.1095(5) 0.3818(4) -0.0525(4) 0.025(2) Uiso 1.000000 R .
C25 C 1.1905(5) 0.7925(4) 1.1439(4) 0.0226(17) Uani 1.000000 . .
H25 H 1.2019(5) 0.8004(4) 1.1952(4) 0.027(2) Uiso 1.000000 R .
C19 C 0.7184(5) 0.6152(4) 1.0578(4) 0.0163(6) Uani 1.000000 . .
H19 H 0.6520(5) 0.5786(4) 1.0544(4) 0.0196(7) Uiso 1.000000 R .
C5 C 0.8390(5) 1.0036(4) 0.8371(4) 0.0130(15) Uani 1.000000 . .
C20 C 0.7235(5) 0.6141(4) 1.1406(4) 0.0163(6) Uani 1.000000 . .
H20 H 0.6567(5) 0.5807(4) 1.1937(4) 0.0196(7) Uiso 1.000000 R .
O21 O 0.3074(4) 0.4430(3) 0.5403(3) 0.0535(17) Uani 1.000000 D .
H21a H 0.224(3) 0.472(5) 0.551(5) 0.080(3) Uiso 1.000000 G .
H21b H 0.304(7) 0.3812(14) 0.5825(19) 0.080(3) Uiso 1.000000 DG .
C3 C 0.7362(5) 1.1334(4) 0.9082(4) 0.0191(17) Uani 1.000000 . .
H3 H 0.6724(5) 1.1909(4) 0.9139(4) 0.023(2) Uiso 1.000000 R .
C2 C 0.8291(5) 1.0886(4) 0.9645(4) 0.0207(17) Uani 1.000000 . .
H2 H 0.8288(5) 1.1164(4) 1.0081(4) 0.025(2) Uiso 1.000000 R .
C26 C 1.2991(5) 0.8141(4) 1.0626(4) 0.0182(16) Uani 1.000000 . .
C59 C 0.8508(5) 0.3215(4) 0.6708(4) 0.0155(15) Uani 1.000000 . .
C8 C 0.8199(5) 0.9396(4) 0.6347(4) 0.0134(6) Uani 1.000000 . .
C29 C 1.5128(5) 0.8510(4) 0.9014(4) 0.0213(17) Uani 1.000000 . .
H29 H 1.5849(5) 0.8628(4) 0.8481(4) 0.026(2) Uiso 1.000000 R .
C32 C 0.7138(5) 0.6217(4) 0.8860(4) 0.0218(17) Uani 1.000000 . .
H32a H 0.7348(5) 0.5454(4) 0.9162(4) 0.026(2) Uiso 1.000000 R .
H32b H 0.6189(5) 0.6414(4) 0.9155(4) 0.026(2) Uiso 1.000000 R .
C42 C 1.0145(5) 0.4126(4) 0.1085(4) 0.0147(6) Uani 1.000000 . .
H42 H 1.0915(5) 0.4433(4) 0.0624(4) 0.0176(7) Uiso 1.000000 R .
C27 C 1.4318(5) 0.8404(4) 1.0584(4) 0.0189(16) Uani 1.000000 . .
H27 H 1.4482(5) 0.8453(4) 1.1096(4) 0.0227(19) Uiso 1.000000 R .
C22 C 0.9220(5) 0.7152(4) 1.0655(4) 0.0163(6) Uani 1.000000 . .
C21 C 0.8278(5) 0.6626(4) 1.1449(4) 0.0163(6) Uani 1.000000 . .
H21 H 0.8346(5) 0.6599(4) 1.2012(4) 0.0196(7) Uiso 1.000000 R .
O18 O 0.9204(4) 0.5653(3) 0.4460(3) 0.062(2) Uani 1.000000 . .
C24 C 1.0684(5) 0.7599(5) 1.1461(4) 0.0198(17) Uani 1.000000 . .
H24 H 0.9986(5) 0.7403(5) 1.2006(4) 0.024(2) Uiso 1.000000 R .
C56 C 0.9964(5) 0.2079(4) 0.5581(4) 0.0167(15) Uani 1.000000 . .
C51 C 1.0606(5) 0.1073(5) 0.3752(4) 0.0213(17) Uani 1.000000 . .
C10 C 0.9891(5) 0.8214(4) 0.7158(4) 0.0134(6) Uani 1.000000 . .
C15 C 1.2396(5) 0.6340(4) 0.8358(4) 0.0199(7) Uani 1.000000 . .
H15 H 1.2715(5) 0.6223(4) 0.8870(4) 0.0239(8) Uiso 1.000000 R .
C13 C 1.2496(5) 0.5822(4) 0.7098(4) 0.0199(7) Uani 1.000000 . .
H13 H 1.2859(5) 0.5382(4) 0.6758(4) 0.0239(8) Uiso 1.000000 R .
C54 C 1.1579(5) 0.0576(4) 0.5264(4) 0.0228(17) Uani 1.000000 . .
H54 H 1.1871(5) 0.0400(4) 0.5797(4) 0.027(2) Uiso 1.000000 R .
C28 C 1.5360(5) 0.8586(4) 0.9787(4) 0.0200(16) Uani 1.000000 . .
H28 H 1.6229(5) 0.8761(4) 0.9761(4) 0.024(2) Uiso 1.000000 R .
C4 C 0.7403(5) 1.0905(4) 0.8430(4) 0.0163(16) Uani 1.000000 . .
H4 H 0.6794(5) 1.1187(4) 0.8044(4) 0.0196(19) Uiso 1.000000 R .
C44 C 1.1049(5) 0.4225(4) 0.2363(4) 0.0169(6) Uani 1.000000 . .
C57 C 1.0417(5) 0.1963(4) 0.6371(4) 0.0198(16) Uani 1.000000 . .
H57 H 1.1183(5) 0.1488(4) 0.6523(4) 0.024(2) Uiso 1.000000 R .
C35 C 0.4693(5) 0.1982(4) 0.4889(4) 0.0212(17) Uani 1.000000 . .
H35 H 0.4031(5) 0.1696(4) 0.5438(4) 0.025(2) Uiso 1.000000 R .
C38 C 0.6718(5) 0.2806(4) 0.3284(4) 0.0164(16) Uani 1.000000 . .
C48 C 1.1586(5) 0.4155(4) 0.3678(4) 0.0169(6) Uani 1.000000 . .
H48 H 1.1382(5) 0.3944(4) 0.4314(4) 0.0203(8) Uiso 1.000000 R .
C12 C 1.1493(5) 0.6660(4) 0.6845(4) 0.0199(7) Uani 1.000000 . .
H12 H 1.1163(5) 0.6780(4) 0.6336(4) 0.0239(8) Uiso 1.000000 R .
C55 C 1.0596(5) 0.1433(4) 0.5017(4) 0.0168(16) Uani 1.000000 . .
C62 C 0.6049(6) 0.4426(5) 0.6300(4) 0.0262(18) Uani 1.000000 . .
H62 H 0.5214(6) 0.4815(5) 0.6179(4) 0.031(2) Uiso 1.000000 R .
C63 C 0.6839(5) 0.3921(4) 0.5736(4) 0.0205(17) Uani 1.000000 . .
H63 H 0.6558(5) 0.3983(4) 0.5224(4) 0.025(2) Uiso 1.000000 DR .
C1 C 0.9217(5) 1.0026(5) 0.9552(4) 0.0192(18) Uani 1.000000 . .
H1 H 0.9830(5) 0.9738(5) 0.9935(4) 0.023(2) Uiso 1.000000 R .
C17 C 0.6978(5) 0.9804(4) 0.4332(4) 0.0252(18) Uani 1.000000 . .
H17a H 0.6016(9) 0.966(3) 0.4632(8) 0.038(3) Uiso 1.000000 GR .
H17b H 0.705(3) 1.0564(6) 0.409(2) 0.038(3) Uiso 1.000000 GR .
H17c H 0.730(3) 0.953(2) 0.3843(15) 0.038(3) Uiso 1.000000 GR .
C61 C 0.6451(5) 0.4380(5) 0.7062(4) 0.0256(18) Uani 1.000000 . .
H61 H 0.5909(5) 0.4758(5) 0.7428(4) 0.031(2) Uiso 1.000000 R .
C9 C 0.9238(5) 0.8554(4) 0.6426(4) 0.0134(6) Uani 1.000000 . .
H9 H 0.9501(5) 0.8216(4) 0.6001(4) 0.0160(7) Uiso 1.000000 R .
C14 C 1.2943(5) 0.5652(4) 0.7867(4) 0.0199(7) Uani 1.000000 . .
H14 H 1.3602(5) 0.5087(4) 0.8058(4) 0.0239(8) Uiso 1.000000 R .
C45 C 1.2193(5) 0.4807(4) 0.1799(4) 0.0169(6) Uani 1.000000 . .
H45 H 1.2387(5) 0.5022(4) 0.1163(4) 0.0203(8) Uiso 1.000000 R .
C34 C 0.5980(5) 0.2221(4) 0.4879(4) 0.0204(16) Uani 1.000000 . .
H34 H 0.6161(5) 0.2092(4) 0.5440(4) 0.024(2) Uiso 1.000000 R .
C7 C 0.7860(5) 0.9906(4) 0.6981(4) 0.0134(6) Uani 1.000000 . .
H7 H 0.7168(5) 1.0473(4) 0.6940(4) 0.0160(7) Uiso 1.000000 R .
C41 C 0.9064(5) 0.3832(4) 0.0889(4) 0.0147(6) Uani 1.000000 . .
C36 C 0.4426(5) 0.2180(4) 0.4057(4) 0.0235(17) Uani 1.000000 . .
H36 H 0.3567(5) 0.2034(4) 0.4039(4) 0.028(2) Uiso 1.000000 R .
C18 C 0.8143(5) 0.6721(4) 0.9778(4) 0.0163(6) Uani 1.000000 . .
C46 C 1.3038(5) 0.5060(4) 0.2212(4) 0.0169(6) Uani 1.000000 . .
H46 H 1.3802(5) 0.5458(4) 0.1848(4) 0.0203(8) Uiso 1.000000 R .
C31 C 1.2729(5) 0.8101(4) 0.9832(4) 0.0154(15) Uani 1.000000 . .
C67 C 0.6143(6) 0.9037(5) 0.2404(5) 0.033(2) Uani 1.000000 . .
C30 C 1.3839(5) 0.8261(4) 0.9030(4) 0.0151(15) Uani 1.000000 . .
H30 H 1.3704(5) 0.8200(4) 0.8514(4) 0.0181(18) Uiso 1.000000 R .
C23 C 1.0480(5) 0.7560(4) 1.0655(4) 0.0151(15) Uani 1.000000 . .
C40 C 0.7880(5) 0.3429(4) 0.1570(4) 0.0147(6) Uani 1.000000 . .
H40 H 0.7130(5) 0.3283(4) 0.1423(4) 0.0176(7) Uiso 1.000000 R .
C33 C 0.7271(5) 0.6482(4) 0.7850(4) 0.0266(18) Uani 1.000000 . .
H33a H 0.697(4) 0.7225(9) 0.7571(7) 0.040(3) Uiso 1.000000 GR .
H33b H 0.8232(9) 0.634(3) 0.7554(7) 0.040(3) Uiso 1.000000 GR .
H33c H 0.669(3) 0.605(2) 0.7786(4) 0.040(3) Uiso 1.000000 GR .
C69 C 0.3515(6) 0.1848(5) 0.8701(4) 0.0240(18) Uani 1.000000 . .
C68 C 0.4534(6) 0.2544(5) 0.0857(4) 0.0268(19) Uani 1.000000 . .
C70 C 1.0587(6) 0.7164(5) 0.4200(4) 0.0213(17) Uani 1.000000 . .
C50 C 1.0022(5) 0.3969(4) -0.1472(4) 0.0296(19) Uani 1.000000 . .
H50a H 0.991(5) 0.3219(8) -0.1267(11) 0.044(3) Uiso 1.000000 GR .
H50b H 0.919(3) 0.438(3) -0.165(2) 0.044(3) Uiso 1.000000 GR .
H50c H 1.082(2) 0.416(3) -0.1990(12) 0.044(3) Uiso 1.000000 GR .
C37 C 0.5424(5) 0.2592(4) 0.3255(4) 0.0202(16) Uani 1.000000 . .
H37 H 0.5242(5) 0.2729(4) 0.2693(4) 0.024(2) Uiso 1.000000 R .
C60 C 0.7655(5) 0.3771(5) 0.7266(4) 0.0230(17) Uani 1.000000 . .
H60 H 0.7910(5) 0.3727(5) 0.7782(4) 0.028(2) Uiso 1.000000 R .
C53 C 1.2110(6) -0.0006(5) 0.4707(4) 0.0292(19) Uani 1.000000 . .
H53 H 1.2797(6) -0.0566(5) 0.4849(4) 0.035(2) Uiso 1.000000 R .
C52 C 1.1643(5) 0.0228(5) 0.3948(5) 0.028(2) Uani 1.000000 . .
H52 H 1.2003(5) -0.0165(5) 0.3566(5) 0.034(2) Uiso 1.000000 R .
C16 C 0.7856(5) 0.9272(4) 0.5009(4) 0.0225(17) Uani 1.000000 . .
H16a H 0.8841(5) 0.9355(4) 0.4698(4) 0.027(2) Uiso 1.000000 R .
H16b H 0.7726(5) 0.8512(4) 0.5297(4) 0.027(2) Uiso 1.000000 R .
C65A C 1.0629(7) 0.0657(6) 0.2487(5) 0.031(2) Uani 0.732(9) . 1
C66A C 0.9813(6) 0.1008(5) 0.1766(5) 0.031(2) Uani 0.732(9) . 1
C66B C 1.1218(7) 0.1023(7) 0.1619(7) 0.031(2) Uani 0.268(9) . -1
C65B C 1.0006(8) 0.0661(7) 0.2485(7) 0.031(2) Uani 0.268(9) . -1
H65c H 1.0156(8) -0.0096(7) 0.2838(7) 0.037(2) Uiso 0.268(9) R -1
H65d H 0.9116(8) 0.0790(7) 0.2321(7) 0.037(2) Uiso 0.268(9) R -1
H65a H 1.1618(7) 0.0752(6) 0.2203(5) 0.037(2) Uiso 0.732(9) R 1
H65b H 1.0525(7) -0.0092(6) 0.2870(5) 0.037(2) Uiso 0.732(9) R 1
H66a H 0.8826(6) 0.101(5) 0.2055(6) 0.046(3) Uiso 0.732(9) GR 1
H66b H 1.003(5) 0.172(2) 0.134(2) 0.046(3) Uiso 0.732(9) GR 1
H66c H 1.006(5) 0.052(3) 0.144(3) 0.046(3) Uiso 0.732(9) GR 1
H66d H 1.104(8) 0.177(3) 0.127(6) 0.046(3) Uiso 0.268(9) GR -1
H66e H 1.208(3) 0.092(12) 0.1797(7) 0.046(3) Uiso 0.268(9) GR -1
H66f H 1.129(11) 0.061(9) 0.125(6) 0.046(3) Uiso 0.268(9) GR -1

loop_
_atom_site_aniso_label
_atom_site_aniso_U_11
_atom_site_aniso_U_22
_atom_site_aniso_U_33
_atom_site_aniso_U_12
_atom_site_aniso_U_13
_atom_site_aniso_U_23
Ru2 0.0127(3) 0.0133(3) 0.0155(3) 0.0005(3) -0.0056(3) -0.0066(3)
Ru1 0.0113(3) 0.0150(3) 0.0126(3) -0.0001(3) -0.0036(3) -0.0066(3)
S2 0.0151(10) 0.0211(10) 0.0179(10) 0.0001(8) -0.0050(8) -0.0085(8)
S4 0.0148(10) 0.0180(10) 0.0446(13) -0.0033(8) -0.0019(9) -0.0137(10)
S1 0.0267(11) 0.0258(11) 0.0217(11) 0.0051(9) -0.0056(9) -0.0113(9)
S3 0.0205(10) 0.0249(11) 0.0250(11) 0.0035(8) -0.0121(9) -0.0127(9)
F10 0.042(3) 0.037(3) 0.030(3) -0.021(2) 0.000(2) -0.021(2)
O2 0.027(3) 0.014(3) 0.018(3) 0.007(2) -0.016(2) -0.008(2)
F9 0.062(3) 0.035(3) 0.054(3) -0.018(3) -0.033(3) -0.013(3)
F12 0.030(3) 0.031(3) 0.033(3) -0.004(2) 0.004(2) -0.020(2)
O1 0.011(2) 0.023(3) 0.016(3) 0.000(2) -0.004(2) -0.010(2)
O3 0.016(3) 0.019(3) 0.016(3) -0.005(2) -0.006(2) -0.008(2)
F6 0.085(4) 0.032(3) 0.037(3) -0.023(3) -0.010(3) -0.022(2)
O22 0.032(3) 0.037(4) 0.032(3) 0.002(3) -0.010(3) -0.017(3)
F7 0.044(3) 0.025(3) 0.033(3) 0.009(2) -0.024(2) -0.009(2)
F5 0.069(4) 0.033(3) 0.060(4) 0.029(3) -0.045(3) -0.020(3)
F8 0.036(3) 0.047(3) 0.036(3) 0.013(2) -0.010(2) -0.027(2)
F1 0.028(3) 0.087(4) 0.056(3) -0.002(3) -0.018(3) -0.034(3)
O16 0.020(3) 0.024(3) 0.046(3) 0.002(2) 0.010(3) -0.020(3)
O4 0.017(3) 0.013(3) 0.026(3) 0.004(2) -0.010(2) -0.011(2)
O6 0.052(4) 0.014(3) 0.024(3) 0.004(3) -0.012(3) -0.013(3)
O7 0.031(3) 0.035(3) 0.048(4) 0.016(3) -0.022(3) -0.023(3)
F4 0.062(3) 0.035(3) 0.023(3) -0.019(2) -0.000(2) -0.010(2)
F11 0.053(3) 0.040(3) 0.027(3) 0.006(2) -0.010(2) 0.002(2)
O5 0.025(3) 0.034(3) 0.019(3) -0.001(2) -0.011(2) -0.007(2)
O19 0.018(3) 0.016(3) 0.032(3) 0.003(2) -0.011(2) -0.008(2)
F3 0.072(4) 0.087(4) 0.021(3) -0.051(3) -0.005(3) -0.006(3)
O11 0.017(3) 0.039(3) 0.021(3) 0.010(2) -0.012(2) -0.009(3)
O12 0.020(3) 0.049(4) 0.025(3) -0.008(3) 0.005(2) -0.027(3)
O8 0.046(4) 0.037(3) 0.016(3) 0.012(3) -0.010(3) -0.010(3)
O20 0.027(3) 0.050(4) 0.043(4) -0.009(3) 0.002(3) -0.029(3)
N2 0.0144(15) 0.0151(14) 0.0125(15) -0.0027(11) -0.0042(12) -0.0056(12)
N5 0.016(3) 0.014(3) 0.007(3) -0.002(2) -0.005(2) -0.003(2)
N1 0.011(3) 0.014(3) 0.016(3) 0.000(2) -0.005(3) -0.008(3)
O14 0.019(3) 0.052(4) 0.021(3) 0.010(3) -0.004(2) -0.019(3)
N7 0.0125(14) 0.0168(15) 0.0174(16) 0.0014(12) -0.0068(12) -0.0080(13)
O15 0.031(3) 0.021(3) 0.025(3) 0.003(2) -0.010(2) 0.000(2)
N10 0.011(3) 0.017(3) 0.019(3) -0.001(3) -0.003(3) -0.006(3)
N6 0.015(3) 0.016(3) 0.015(3) 0.003(2) -0.007(3) -0.005(3)
N3 0.0149(16) 0.0244(17) 0.0220(17) 0.0002(12) -0.0044(13) -0.0110(14)
O10 0.017(3) 0.028(3) 0.025(3) -0.005(2) -0.003(2) -0.015(2)
N4 0.0155(15) 0.0163(15) 0.0179(16) 0.0015(12) -0.0039(12) -0.0085(13)
F2 0.095(4) 0.036(3) 0.061(4) -0.023(3) -0.046(3) -0.004(3)
N9 0.013(3) 0.016(3) 0.017(3) -0.005(3) -0.006(3) -0.005(3)
O9 0.045(4) 0.021(3) 0.036(4) 0.008(3) -0.012(3) -0.017(3)
N8 0.0154(15) 0.0179(15) 0.0215(16) 0.0015(12) -0.0056(13) -0.0117(13)
O13 0.035(3) 0.033(3) 0.043(4) -0.008(3) -0.023(3) -0.015(3)
O17 0.027(4) 0.040(4) 0.065(5) 0.005(3) -0.001(3) 0.022(3)
C58 0.027(4) 0.031(5) 0.014(4) -0.009(4) -0.010(3) -0.003(3)
C11 0.0149(16) 0.0244(17) 0.0220(17) 0.0002(12) -0.0044(13) -0.0110(14)
C47 0.0154(15) 0.0179(15) 0.0215(16) 0.0015(12) -0.0056(13) -0.0117(13)
C43 0.0125(14) 0.0168(15) 0.0174(16) 0.0014(12) -0.0068(12) -0.0080(13)
C64 0.012(4) 0.013(4) 0.017(4) -0.004(3) 0.001(3) -0.007(3)
C39 0.0125(14) 0.0168(15) 0.0174(16) 0.0014(12) -0.0068(12) -0.0080(13)
C6 0.0144(15) 0.0151(14) 0.0125(15) -0.0027(11) -0.0042(12) -0.0056(12)
C49 0.021(4) 0.024(4) 0.023(4) 0.001(3) -0.007(3) -0.013(3)
C25 0.018(4) 0.029(4) 0.026(4) -0.003(3) -0.010(3) -0.012(4)
C19 0.0155(15) 0.0163(15) 0.0179(16) 0.0015(12) -0.0039(12) -0.0085(13)
C5 0.019(4) 0.009(3) 0.012(4) -0.004(3) -0.009(3) -0.000(3)
C20 0.0155(15) 0.0163(15) 0.0179(16) 0.0015(12) -0.0039(12) -0.0085(13)
O21 0.028(4) 0.056(4) 0.040(4) 0.008(3) 0.001(3) 0.007(3)
C3 0.021(4) 0.011(4) 0.032(5) 0.008(3) -0.013(4) -0.014(3)
C2 0.024(4) 0.026(4) 0.022(4) -0.001(3) -0.006(3) -0.019(4)
C26 0.013(4) 0.024(4) 0.022(4) 0.003(3) -0.007(3) -0.013(3)
C59 0.021(4) 0.012(4) 0.016(4) -0.008(3) -0.004(3) -0.005(3)
C8 0.0144(15) 0.0151(14) 0.0125(15) -0.0027(11) -0.0042(12) -0.0056(12)
C29 0.016(4) 0.029(4) 0.013(4) -0.002(3) -0.004(3) -0.002(3)
C32 0.017(4) 0.027(4) 0.029(4) -0.005(3) -0.007(3) -0.015(4)
C42 0.0125(14) 0.0168(15) 0.0174(16) 0.0014(12) -0.0068(12) -0.0080(13)
C27 0.019(4) 0.021(4) 0.019(4) 0.003(3) -0.010(3) -0.008(3)
C22 0.0155(15) 0.0163(15) 0.0179(16) 0.0015(12) -0.0039(12) -0.0085(13)
C21 0.0155(15) 0.0163(15) 0.0179(16) 0.0015(12) -0.0039(12) -0.0085(13)
O18 0.045(4) 0.078(5) 0.094(5) -0.025(3) 0.005(4) -0.071(4)
C24 0.021(4) 0.024(4) 0.011(4) -0.005(3) -0.001(3) -0.004(3)
C56 0.012(4) 0.021(4) 0.015(4) -0.002(3) -0.002(3) -0.006(3)
C51 0.026(4) 0.021(4) 0.015(4) -0.001(3) -0.009(3) -0.002(3)
C10 0.0144(15) 0.0151(14) 0.0125(15) -0.0027(11) -0.0042(12) -0.0056(12)
C15 0.0149(16) 0.0244(17) 0.0220(17) 0.0002(12) -0.0044(13) -0.0110(14)
C13 0.0149(16) 0.0244(17) 0.0220(17) 0.0002(12) -0.0044(13) -0.0110(14)
C54 0.020(4) 0.015(4) 0.031(5) 0.001(3) -0.010(3) -0.004(3)
C28 0.013(4) 0.015(4) 0.037(5) -0.000(3) -0.012(3) -0.011(3)
C4 0.019(4) 0.011(4) 0.021(4) 0.001(3) -0.008(3) -0.007(3)
C44 0.0154(15) 0.0179(15) 0.0215(16) 0.0015(12) -0.0056(13) -0.0117(13)
C57 0.018(4) 0.021(4) 0.020(4) -0.004(3) -0.008(3) -0.003(3)
C35 0.012(4) 0.021(4) 0.023(4) 0.004(3) -0.003(3) -0.004(3)
C38 0.026(4) 0.005(3) 0.023(4) 0.000(3) -0.015(3) -0.005(3)
C48 0.0154(15) 0.0179(15) 0.0215(16) 0.0015(12) -0.0056(13) -0.0117(13)
C12 0.0149(16) 0.0244(17) 0.0220(17) 0.0002(12) -0.0044(13) -0.0110(14)
C55 0.014(4) 0.013(4) 0.020(4) -0.002(3) -0.001(3) -0.003(3)
C62 0.024(4) 0.028(5) 0.034(5) 0.003(3) -0.010(4) -0.018(4)
C63 0.020(4) 0.019(4) 0.025(4) -0.008(3) -0.002(3) -0.010(3)
C1 0.017(4) 0.028(5) 0.017(4) -0.000(4) -0.004(3) -0.013(4)
C17 0.036(5) 0.028(4) 0.019(4) 0.004(4) -0.013(4) -0.014(4)
C61 0.021(4) 0.032(5) 0.028(5) 0.002(3) -0.003(3) -0.020(4)
C9 0.0144(15) 0.0151(14) 0.0125(15) -0.0027(11) -0.0042(12) -0.0056(12)
C14 0.0149(16) 0.0244(17) 0.0220(17) 0.0002(12) -0.0044(13) -0.0110(14)
C45 0.0154(15) 0.0179(15) 0.0215(16) 0.0015(12) -0.0056(13) -0.0117(13)
C34 0.021(4) 0.023(4) 0.023(4) 0.001(3) -0.007(3) -0.014(3)
C7 0.0144(15) 0.0151(14) 0.0125(15) -0.0027(11) -0.0042(12) -0.0056(12)
C41 0.0125(14) 0.0168(15) 0.0174(16) 0.0014(12) -0.0068(12) -0.0080(13)
C36 0.022(4) 0.017(4) 0.030(5) -0.001(3) -0.010(4) -0.005(4)
C18 0.0155(15) 0.0163(15) 0.0179(16) 0.0015(12) -0.0039(12) -0.0085(13)
C46 0.0154(15) 0.0179(15) 0.0215(16) 0.0015(12) -0.0056(13) -0.0117(13)
C31 0.016(4) 0.009(4) 0.018(4) 0.008(3) -0.004(3) -0.005(3)
C67 0.027(5) 0.042(6) 0.039(5) -0.004(4) -0.016(4) -0.016(5)
C30 0.017(4) 0.010(3) 0.024(4) 0.000(3) -0.009(3) -0.009(3)
C23 0.013(4) 0.017(4) 0.015(4) 0.004(3) -0.001(3) -0.011(3)
C40 0.0125(14) 0.0168(15) 0.0174(16) 0.0014(12) -0.0068(12) -0.0080(13)
C33 0.030(5) 0.030(5) 0.027(4) -0.013(4) -0.005(4) -0.014(4)
C69 0.025(4) 0.021(4) 0.031(5) 0.009(3) -0.017(4) -0.012(4)
C68 0.040(5) 0.015(4) 0.027(5) 0.000(4) -0.011(4) -0.008(4)
C70 0.026(4) 0.023(4) 0.024(4) 0.001(3) -0.006(3) -0.019(4)
C50 0.038(5) 0.028(5) 0.029(5) 0.004(4) -0.015(4) -0.015(4)
C37 0.020(4) 0.013(4) 0.027(4) 0.002(3) -0.013(3) -0.003(3)
C60 0.017(4) 0.033(5) 0.028(4) -0.009(3) 0.001(3) -0.022(4)
C53 0.022(4) 0.018(4) 0.038(5) 0.002(3) -0.000(4) -0.007(4)
C52 0.020(4) 0.018(4) 0.046(6) 0.001(3) -0.002(4) -0.017(4)
C16 0.034(5) 0.022(4) 0.016(4) -0.001(3) -0.009(3) -0.010(3)
C65A 0.046(6) 0.025(4) 0.024(4) 0.007(4) -0.013(4) -0.013(3)
C66A 0.046(6) 0.025(4) 0.024(4) 0.007(4) -0.013(4) -0.013(3)
C66B 0.046(6) 0.025(4) 0.024(4) 0.007(4) -0.013(4) -0.013(3)
C65B 0.046(6) 0.025(4) 0.024(4) 0.007(4) -0.013(4) -0.013(3)

loop_
_atom_type_symbol
_atom_type_scat_dispersion_real
_atom_type_scat_dispersion_imag
_atom_type_scat_Cromer_Mann_a1
_atom_type_scat_Cromer_Mann_a2
_atom_type_scat_Cromer_Mann_a3
_atom_type_scat_Cromer_Mann_a4
_atom_type_scat_Cromer_Mann_b1
_atom_type_scat_Cromer_Mann_b2
_atom_type_scat_Cromer_Mann_b3
_atom_type_scat_Cromer_Mann_b4
_atom_type_scat_Cromer_Mann_c
_atom_type_scat_source
_atom_type_scat_dispersion_source
Ru -1.23940 0.83517 19.26740 12.91820 4.86337 1.56756 0.80852 8.43467 24.79970 94.29280 5.37873983383 'International Tables Volume C Table 6.1.1.4 (pp. 500-502)' 'Henke, Gullikson and Davis, At. Data and Nucl. Data Tables, 1993, 54, 2'
C 0.00347 0.00161 2.31000 1.02000 1.58860 0.86500 20.84390 10.20750 0.56870 51.65120 0.215599998832 'International Tables Volume C Table 6.1.1.4 (pp. 500-502)' 'Henke, Gullikson and Davis, At. Data and Nucl. Data Tables, 1993, 54, 2'
F 0.01794 0.01033 3.53920 2.64120 1.51700 1.02430 10.28250 4.29440 0.26150 26.14760 0.277599990368 'International Tables Volume C Table 6.1.1.4 (pp. 500-502)' 'Henke, Gullikson and Davis, At. Data and Nucl. Data Tables, 1993, 54, 2'
H 0.00000 0.00000 0.49300 0.32291 0.14019 0.04081 10.51090 26.12570 3.14236 57.79970 0.0030380000826 'International Tables Volume C Table 6.1.1.4 (pp. 500-502)' 'Henke, Gullikson and Davis, At. Data and Nucl. Data Tables, 1993, 54, 2'
O 0.01158 0.00611 3.04850 2.28680 1.54630 0.86700 13.27710 5.70110 0.32390 32.90890 0.250800013542 'International Tables Volume C Table 6.1.1.4 (pp. 500-502)' 'Henke, Gullikson and Davis, At. Data and Nucl. Data Tables, 1993, 54, 2'
N 0.00653 0.00323 12.21260 3.13220 2.01250 1.16630 0.00570 9.89330 28.99750 0.58260 -11.5290002823 'International Tables Volume C Table 6.1.1.4 (pp. 500-502)' 'Henke, Gullikson and Davis, At. Data and Nucl. Data Tables, 1993, 54, 2'
S 0.12424 0.12443 6.90530 5.20340 1.43790 1.58630 1.46790 22.21510 0.25360 56.17200 0.866900026798 'International Tables Volume C Table 6.1.1.4 (pp. 500-502)' 'Henke, Gullikson and Davis, At. Data and Nucl. Data Tables, 1993, 54, 2'

loop_
_geom_angle_atom_site_label_1
_geom_angle_atom_site_label_2
_geom_angle_atom_site_label_3
_geom_angle
_geom_angle_site_symmetry_1
_geom_angle_site_symmetry_3
_geom_angle_publ_flag
N7 Ru2 O4 82.93(16) . . ?
N10 Ru2 O4 98.05(16) . . ?
N10 Ru2 N7 177.92(16) . . ?
N6 Ru2 O4 90.30(15) . . ?
N6 Ru2 N7 80.00(17) . . ?
N6 Ru2 N10 101.79(16) . . ?
N9 Ru2 O4 169.42(15) . . ?
N9 Ru2 N7 100.38(18) . . ?
N9 Ru2 N10 78.33(18) . . ?
N9 Ru2 N6 100.15(16) . . ?
N8 Ru2 O4 83.36(14) . . ?
N8 Ru2 N7 79.12(18) . . ?
N8 Ru2 N10 99.16(17) . . ?
N8 Ru2 N6 158.77(17) . . ?
N8 Ru2 N9 87.39(16) . . ?
N2 Ru1 O1 81.09(15) . . ?
N5 Ru1 O1 100.64(14) . . ?
N5 Ru1 N2 173.65(17) . . ?
N1 Ru1 O1 87.21(14) . . ?
N1 Ru1 N2 79.71(18) . . ?
N1 Ru1 N5 94.23(17) . . ?
N3 Ru1 O1 87.63(15) . . ?
N3 Ru1 N2 79.74(18) . . ?
N3 Ru1 N5 106.37(17) . . ?
N3 Ru1 N1 159.35(17) . . ?
N4 Ru1 O1 177.14(17) . . ?
N4 Ru1 N2 99.86(17) . . ?
N4 Ru1 N5 78.13(17) . . ?
N4 Ru1 N1 90.30(16) . . ?
N4 Ru1 N3 95.19(17) . . ?
O12 S2 O11 115.0(2) . . ?
O10 S2 O11 114.8(2) . . ?
O10 S2 O12 115.2(2) . . ?
C68 S2 O11 103.7(2) . . ?
C68 S2 O12 103.3(2) . . ?
C68 S2 O10 102.3(3) . . ?
O17 S4 O16 114.3(3) . . ?
O18 S4 O16 116.6(2) . . ?
O18 S4 O17 114.2(3) . . ?
C70 S4 O16 104.3(2) . . ?
C70 S4 O17 102.4(2) . . ?
C70 S4 O18 102.6(3) . . ?
O8 S1 O7 114.9(2) . . ?
O9 S1 O7 115.1(2) . . ?
O9 S1 O8 115.1(2) . . ?
C67 S1 O7 103.6(2) . . ?
C67 S1 O8 103.9(3) . . ?
C67 S1 O9 101.7(3) . . ?
O15 S3 O14 116.0(2) . . ?
O13 S3 O14 114.2(2) . . ?
O13 S3 O15 114.0(2) . . ?
C69 S3 O14 105.1(2) . . ?
C69 S3 O15 103.0(3) . . ?
C69 S3 O13 102.4(2) . . ?
C16 O2 C8 116.8(4) . . ?
H1a O1 Ru1 109.2 . . ?
H1b O1 Ru1 109.5 . . ?
H1b O1 H1a 104.5 . . ?
C18 O3 C32 116.5(4) . . ?
H22b O22 H22a 104.5 . . ?
H4a O4 Ru2 103.0 . . ?
H4b O4 Ru2 107.2 . . ?
H4b O4 H4a 137.3 . . ?
C65B O6 C51 128.2(5) . . ?
C41 O5 C49 118.3(4) . . ?
H19b O19 H19a 104.5 . . ?
H20b O20 H20a 104.5 . . ?
C6 N2 Ru1 119.0(4) . . ?
C10 N2 Ru1 119.5(3) . . ?
C10 N2 C6 121.2(5) . . ?
C31 N5 Ru1 129.0(3) . . ?
C23 N5 Ru1 111.8(3) . . ?
C23 N5 C31 118.0(5) . . ?
C5 N1 Ru1 113.1(4) . . ?
C1 N1 Ru1 130.0(4) . . ?
C1 N1 C5 116.9(5) . . ?
C43 N7 Ru2 120.4(4) . . ?
C39 N7 Ru2 118.2(3) . . ?
C39 N7 C43 121.3(5) . . ?
C64 N10 Ru2 128.7(3) . . ?
C56 N10 Ru2 112.8(4) . . ?
C56 N10 C64 117.8(5) . . ?
C38 N6 Ru2 112.1(3) . . ?
C34 N6 Ru2 129.6(4) . . ?
C34 N6 C38 118.2(5) . . ?
C11 N3 Ru1 112.7(3) . . ?
C15 N3 Ru1 129.0(4) . . ?
C15 N3 C11 118.3(5) . . ?
C22 N4 Ru1 113.5(3) . . ?
C18 N4 Ru1 129.8(4) . . ?
C18 N4 C22 116.6(4) . . ?
C51 N9 Ru2 129.9(4) . . ?
C55 N9 Ru2 113.7(4) . . ?
C55 N9 C51 115.8(5) . . ?
C44 N8 Ru2 113.6(4) . . ?
C48 N8 Ru2 128.7(4) . . ?
C48 N8 C44 117.5(4) . . ?
C59 C58 H58 119.6(4) . . ?
C57 C58 H58 119.6(3) . . ?
C57 C58 C59 120.9(6) . . ?
C10 C11 N3 114.7(5) . . ?
C12 C11 N3 120.9(5) . . ?
C12 C11 C10 124.3(5) . . ?
C48 C47 H47 120.9(4) . . ?
C46 C47 H47 120.9(3) . . ?
C46 C47 C48 118.2(5) . . ?
C42 C43 N7 121.6(5) . . ?
C44 C43 N7 112.3(5) . . ?
C44 C43 C42 126.1(5) . . ?
C59 C64 N10 122.0(5) . . ?
C63 C64 N10 119.2(5) . . ?
C63 C64 C59 118.8(5) . . ?
C38 C39 N7 113.6(5) . . ?
C40 C39 N7 119.2(5) . . ?
C40 C39 C38 127.2(5) . . ?
C5 C6 N2 113.2(5) . . ?
C7 C6 N2 120.1(5) . . ?
C7 C6 C5 126.7(5) . . ?
H49a C49 O5 110.6(3) . . ?
H49b C49 O5 110.6(3) . . ?
H49b C49 H49a 108.8 . . ?
C50 C49 O5 105.5(4) . . ?
C50 C49 H49a 110.6(3) . . ?
C50 C49 H49b 110.6(3) . . ?
C26 C25 H25 120.5(3) . . ?
C24 C25 H25 120.5(4) . . ?
C24 C25 C26 119.0(6) . . ?
C20 C19 H19 120.3(3) . . ?
C18 C19 H19 120.3(3) . . ?
C18 C19 C20 119.3(5) . . ?
C6 C5 N1 114.8(5) . . ?
C4 C5 N1 122.6(5) . . ?
C4 C5 C6 122.6(5) . . ?
H20 C20 C19 120.3(3) . . ?
C21 C20 C19 119.5(5) . . ?
C21 C20 H20 120.3(3) . . ?
H21b O21 H21a 104.5 . . ?
C2 C3 H3 120.5(3) . . ?
C4 C3 H3 120.5(3) . . ?
C4 C3 C2 118.9(5) . . ?
H2 C2 C3 120.3(3) . . ?
C1 C2 C3 119.3(6) . . ?
C1 C2 H2 120.3(4) . . ?
C27 C26 C25 121.5(5) . . ?
C31 C26 C25 118.6(5) . . ?
C31 C26 C27 119.9(5) . . ?
C64 C59 C58 117.4(5) . . ?
C60 C59 C58 124.2(6) . . ?
C60 C59 C64 118.3(5) . . ?
C9 C8 O2 124.5(5) . . ?
C7 C8 O2 116.6(4) . . ?
C7 C8 C9 118.8(5) . . ?
C28 C29 H29 119.5(3) . . ?
C30 C29 H29 119.5(3) . . ?
C30 C29 C28 121.0(5) . . ?
H32a C32 O3 110.2(3) . . ?
H32b C32 O3 110.2(3) . . ?
H32b C32 H32a 108.5 . . ?
C33 C32 O3 107.6(4) . . ?
C33 C32 H32a 110.2(3) . . ?
C33 C32 H32b 110.2(3) . . ?
H42 C42 C43 121.4(3) . . ?
C41 C42 C43 117.3(5) . . ?
C41 C42 H42 121.4(3) . . ?
H27 C27 C26 120.0(3) . . ?
C28 C27 C26 119.9(6) . . ?
C28 C27 H27 120.0(4) . . ?
C21 C22 N4 122.8(5) . . ?
C23 C22 N4 114.5(5) . . ?
C23 C22 C21 122.5(5) . . ?
C22 C21 C20 119.4(6) . . ?
H21 C21 C20 120.3(3) . . ?
H21 C21 C22 120.3(4) . . ?
H24 C24 C25 120.0(4) . . ?
C23 C24 C25 120.0(5) . . ?
C23 C24 H24 120.0(3) . . ?
C57 C56 N10 121.5(5) . . ?
C55 C56 N10 115.5(5) . . ?
C55 C56 C57 123.0(5) . . ?
N9 C51 O6 113.3(5) . . ?
C52 C51 O6 123.3(6) . . ?
C52 C51 N9 123.3(6) . . ?
C11 C10 N2 113.0(5) . . ?
C9 C10 N2 120.8(5) . . ?
C9 C10 C11 126.2(5) . . ?
H15 C15 N3 118.6(4) . . ?
C14 C15 N3 122.8(6) . . ?
C14 C15 H15 118.6(3) . . ?
C12 C13 H13 120.7(4) . . ?
C14 C13 H13 120.7(3) . . ?
C14 C13 C12 118.6(6) . . ?
C55 C54 H54 120.7(4) . . ?
C53 C54 H54 120.7(4) . . ?
C53 C54 C55 118.7(6) . . ?
C27 C28 C29 120.6(5) . . ?
H28 C28 C29 119.7(3) . . ?
H28 C28 C27 119.7(4) . . ?
C3 C4 C5 118.3(5) . . ?
H4 C4 C5 120.9(3) . . ?
H4 C4 C3 120.9(3) . . ?
C43 C44 N8 114.5(5) . . ?
C45 C44 N8 122.2(5) . . ?
C45 C44 C43 123.3(5) . . ?
C56 C57 C58 119.5(5) . . ?
H57 C57 C58 120.3(3) . . ?
H57 C57 C56 120.3(3) . . ?
C34 C35 H35 121.1(3) . . ?
C36 C35 H35 121.1(3) . . ?
C36 C35 C34 117.7(5) . . ?
C39 C38 N6 116.0(5) . . ?
C37 C38 N6 119.9(5) . . ?
C37 C38 C39 124.2(5) . . ?
C47 C48 N8 123.2(5) . . ?
H48 C48 N8 118.4(3) . . ?
H48 C48 C47 118.4(4) . . ?
C13 C12 C11 119.9(6) . . ?
H12 C12 C11 120.0(3) . . ?
H12 C12 C13 120.0(4) . . ?
C56 C55 N9 114.9(5) . . ?
C54 C55 N9 123.1(6) . . ?
C54 C55 C56 121.9(6) . . ?
C63 C62 H62 119.2(4) . . ?
C61 C62 H62 119.2(3) . . ?
C61 C62 C63 121.6(5) . . ?
C62 C63 C64 120.5(6) . . ?
H63 C63 C64 119.7(4) . . ?
H63 C63 C62 119.7(4) . . ?
C2 C1 N1 124.0(6) . . ?
H1 C1 N1 118.0(3) . . ?
H1 C1 C2 118.0(4) . . ?
H17b C17 H17a 109.5 . . ?
H17c C17 H17a 109.5 . . ?
H17c C17 H17b 109.5 . . ?
C16 C17 H17a 109.5 . . ?
C16 C17 H17b 109.5 . . ?
C16 C17 H17c 109.5 . . ?
H61 C61 C62 120.3(3) . . ?
C60 C61 C62 119.4(5) . . ?
C60 C61 H61 120.3(4) . . ?
C10 C9 C8 119.3(5) . . ?
H9 C9 C8 120.4(3) . . ?
H9 C9 C10 120.4(3) . . ?
C13 C14 C15 119.4(5) . . ?
H14 C14 C15 120.3(3) . . ?
H14 C14 C13 120.3(3) . . ?
H45 C45 C44 121.0(4) . . ?
C46 C45 C44 118.0(5) . . ?
C46 C45 H45 121.0(3) . . ?
C35 C34 N6 124.2(6) . . ?
H34 C34 N6 117.9(3) . . ?
H34 C34 C35 117.9(3) . . ?
C8 C7 C6 119.7(5) . . ?
H7 C7 C6 120.2(3) . . ?
H7 C7 C8 120.2(3) . . ?
C42 C41 O5 125.5(5) . . ?
C40 C41 O5 113.2(5) . . ?
C40 C41 C42 121.3(6) . . ?
H36 C36 C35 119.9(3) . . ?
C37 C36 C35 120.1(5) . . ?
C37 C36 H36 119.9(4) . . ?
N4 C18 O3 113.9(5) . . ?
C19 C18 O3 123.9(5) . . ?
C19 C18 N4 122.2(5) . . ?
C45 C46 C47 120.8(5) . . ?
H46 C46 C47 119.6(3) . . ?
H46 C46 C45 119.6(3) . . ?
C26 C31 N5 121.3(5) . . ?
C30 C31 N5 119.9(5) . . ?
C30 C31 C26 118.7(5) . . ?
F1 C67 S1 111.3(4) . . ?
F3 C67 S1 111.8(4) . . ?
F3 C67 F1 107.2(5) . . ?
F2 C67 S1 111.7(4) . . ?
F2 C67 F1 106.3(5) . . ?
F2 C67 F3 108.3(5) . . ?
C31 C30 C29 119.8(6) . . ?
H30 C30 C29 120.1(3) . . ?
H30 C30 C31 120.1(3) . . ?
C22 C23 N5 115.6(5) . . ?
C24 C23 N5 122.2(5) . . ?
C24 C23 C22 122.2(5) . . ?
C41 C40 C39 119.0(5) . . ?
H40 C40 C39 120.5(3) . . ?
H40 C40 C41 120.5(4) . . ?
H33a C33 C32 109.5 . . ?
H33b C33 C32 109.5 . . ?
H33b C33 H33a 109.5 . . ?
H33c C33 C32 109.5 . . ?
H33c C33 H33a 109.5 . . ?
H33c C33 H33b 109.5 . . ?
F9 C69 S3 110.9(4) . . ?
F7 C69 S3 110.4(4) . . ?
F7 C69 F9 108.1(4) . . ?
F8 C69 S3 111.2(4) . . ?
F8 C69 F9 109.1(5) . . ?
F8 C69 F7 106.8(4) . . ?
F6 C68 S2 113.1(4) . . ?
F5 C68 S2 111.8(4) . . ?
F5 C68 F6 106.5(5) . . ?
F4 C68 S2 111.6(4) . . ?
F4 C68 F6 106.4(4) . . ?
F4 C68 F5 107.0(5) . . ?
F10 C70 S4 111.5(4) . . ?
F12 C70 S4 111.2(4) . . ?
F12 C70 F10 108.1(4) . . ?
F11 C70 S4 111.9(4) . . ?
F11 C70 F10 106.3(4) . . ?
F11 C70 F12 107.6(5) . . ?
H50a C50 C49 109.5 . . ?
H50b C50 C49 109.5 . . ?
H50b C50 H50a 109.5 . . ?
H50c C50 C49 109.5 . . ?
H50c C50 H50a 109.5 . . ?
H50c C50 H50b 109.5 . . ?
C36 C37 C38 119.9(6) . . ?
H37 C37 C38 120.1(3) . . ?
H37 C37 C36 120.1(4) . . ?
C61 C60 C59 121.2(6) . . ?
H60 C60 C59 119.4(3) . . ?
H60 C60 C61 119.4(4) . . ?
H53 C53 C54 119.7(4) . . ?
C52 C53 C54 120.5(6) . . ?
C52 C53 H53 119.7(4) . . ?
C53 C52 C51 118.4(6) . . ?
H52 C52 C51 120.8(4) . . ?
H52 C52 C53 120.8(4) . . ?
C17 C16 O2 109.3(4) . . ?
H16a C16 O2 109.8(2) . . ?
H16a C16 C17 109.8(3) . . ?
H16b C16 O2 109.8(3) . . ?
H16b C16 C17 109.8(3) . . ?
H16b C16 H16a 108.3 . . ?
H65a C65A C66A 110.6(3) . . ?
H65b C65A C66A 110.6(4) . . ?
H65b C65A H65a 108.8 . . ?
H66a C66A C65A 109.5 . . ?
H66b C66A C65A 109.5 . . ?
H66b C66A H66a 109.5 . . ?
H66c C66A C65A 109.5 . . ?
H66c C66A H66a 109.5 . . ?
H66c C66A H66b 109.5 . . ?
H66d C66B C65B 109.5 . . ?
H66e C66B C65B 109.5 . . ?
H66e C66B H66d 109.5 . . ?
H66f C66B C65B 109.5 . . ?
H66f C66B H66d 109.5 . . ?
H66f C66B H66e 109.5 . . ?
C66B C65B O6 104.8(7) . . ?
H65c C65B O6 110.8(4) . . ?
H65c C65B C66B 110.8(5) . . ?
H65d C65B O6 110.8(3) . . ?
H65d C65B C66B 110.8(5) . . ?
H65d C65B H65c 108.9 . . ?

loop_
_geom_bond_atom_site_label_1
_geom_bond_atom_site_label_2
_geom_bond_distance
_geom_bond_site_symmetry_2
_geom_bond_publ_flag
Ru2 O4 2.136(3) . ?
Ru2 N7 1.960(5) . ?
Ru2 N10 2.078(5) . ?
Ru2 N6 2.078(4) . ?
Ru2 N9 2.064(4) . ?
Ru2 N8 2.072(4) . ?
Ru1 O1 2.148(3) . ?
Ru1 N2 1.951(4) . ?
Ru1 N5 2.110(4) . ?
Ru1 N1 2.079(4) . ?
Ru1 N3 2.057(5) . ?
Ru1 N4 2.064(4) . ?
S2 O11 1.439(3) . ?
S2 O12 1.441(4) . ?
S2 O10 1.448(4) . ?
S2 C68 1.807(6) . ?
S4 O16 1.433(3) . ?
S4 O17 1.438(4) . ?
S4 O18 1.409(5) . ?
S4 C70 1.816(6) . ?
S1 O7 1.448(4) . ?
S1 O8 1.446(4) . ?
S1 O9 1.446(4) . ?
S1 C67 1.821(6) . ?
S3 O14 1.435(3) . ?
S3 O15 1.439(4) . ?
S3 O13 1.451(4) . ?
S3 C69 1.827(6) . ?
F10 C70 1.338(6) . ?
O2 C8 1.353(6) . ?
O2 C16 1.449(6) . ?
F9 C69 1.318(6) . ?
F12 C70 1.335(6) . ?
O1 H1a 0.8503 . ?
O1 H1b 0.8503 . ?
O3 C32 1.468(6) . ?
O3 C18 1.347(7) . ?
F6 C68 1.339(7) . ?
O22 H22a 0.8501 . ?
O22 H22b 0.8498 . ?
F7 C69 1.346(6) . ?
F5 C68 1.336(6) . ?
F8 C69 1.330(6) . ?
F1 C67 1.338(6) . ?
O4 H4a 0.9923 . ?
O4 H4b 0.9447 . ?
O6 C51 1.351(7) . ?
O6 C65A 1.481(8) . ?
O6 C65B 1.543(13) . ?
F4 C68 1.359(6) . ?
F11 C70 1.342(6) . ?
O5 C49 1.437(6) . ?
O5 C41 1.364(7) . ?
O19 H19a 0.8502 . ?
O19 H19b 0.8498 . ?
F3 C67 1.334(7) . ?
O20 H20a 0.8502 . ?
O20 H20b 0.8499 . ?
N2 C6 1.360(6) . ?
N2 C10 1.331(7) . ?
N5 C31 1.381(7) . ?
N5 C23 1.347(6) . ?
N1 C5 1.377(6) . ?
N1 C1 1.339(7) . ?
N7 C43 1.341(6) . ?
N7 C39 1.364(7) . ?
N10 C64 1.384(7) . ?
N10 C56 1.354(6) . ?
N6 C38 1.384(7) . ?
N6 C34 1.328(6) . ?
N3 C11 1.387(7) . ?
N3 C15 1.325(6) . ?
N4 C22 1.380(7) . ?
N4 C18 1.351(7) . ?
F2 C67 1.337(7) . ?
N9 C51 1.353(7) . ?
N9 C55 1.370(7) . ?
N8 C44 1.384(7) . ?
N8 C48 1.344(7) . ?
C58 H58 0.9300 . ?
C58 C59 1.402(7) . ?
C58 C57 1.355(8) . ?
C11 C10 1.469(7) . ?
C11 C12 1.393(8) . ?
C47 H47 0.9300 . ?
C47 C48 1.393(7) . ?
C47 C46 1.376(7) . ?
C43 C42 1.399(7) . ?
C43 C44 1.486(8) . ?
C64 C59 1.429(8) . ?
C64 C63 1.416(7) . ?
C39 C38 1.444(7) . ?
C39 C40 1.399(8) . ?
C6 C5 1.470(8) . ?
C6 C7 1.396(7) . ?
C49 H49a 0.9700 . ?
C49 H49b 0.9700 . ?
C49 C50 1.509(8) . ?
C25 H25 0.9300 . ?
C25 C26 1.410(7) . ?
C25 C24 1.364(7) . ?
C19 H19 0.9300 . ?
C19 C20 1.366(8) . ?
C19 C18 1.402(7) . ?
C5 C4 1.406(7) . ?
C20 H20 0.9300 . ?
C20 C21 1.371(7) . ?
O21 H21a 0.8501 . ?
O21 H21b 0.8503 . ?
C3 H3 0.9300 . ?
C3 C2 1.391(7) . ?
C3 C4 1.394(8) . ?
C2 H2 0.9300 . ?
C2 C1 1.379(7) . ?
C26 C27 1.416(7) . ?
C26 C31 1.423(8) . ?
C59 C60 1.406(8) . ?
C8 C9 1.387(7) . ?
C8 C7 1.397(7) . ?
C29 H29 0.9300 . ?
C29 C28 1.399(8) . ?
C29 C30 1.387(7) . ?
C32 H32a 0.9700 . ?
C32 H32b 0.9700 . ?
C32 C33 1.513(7) . ?
C42 H42 0.9300 . ?
C42 C41 1.382(7) . ?
C27 H27 0.9300 . ?
C27 C28 1.372(7) . ?
C22 C21 1.371(7) . ?
C22 C23 1.474(7) . ?
C21 H21 0.9300 . ?
C24 H24 0.9300 . ?
C24 C23 1.417(8) . ?
C56 C57 1.435(8) . ?
C56 C55 1.455(8) . ?
C51 C52 1.399(7) . ?
C10 C9 1.410(7) . ?
C15 H15 0.9300 . ?
C15 C14 1.402(8) . ?
C13 H13 0.9300 . ?
C13 C12 1.386(7) . ?
C13 C14 1.379(8) . ?
C54 H54 0.9300 . ?
C54 C55 1.385(7) . ?
C54 C53 1.367(8) . ?
C28 H28 0.9300 . ?
C4 H4 0.9300 . ?
C44 C45 1.390(7) . ?
C57 H57 0.9300 . ?
C35 H35 0.9300 . ?
C35 C34 1.383(7) . ?
C35 C36 1.376(8) . ?
C38 C37 1.400(7) . ?
C48 H48 0.9300 . ?
C12 H12 0.9300 . ?
C62 H62 0.9300 . ?
C62 C63 1.347(8) . ?
C62 C61 1.395(8) . ?
C63 H63 0.9300 . ?
C1 H1 0.9300 . ?
C17 H17a 0.9600 . ?
C17 H17b 0.9600 . ?
C17 H17c 0.9600 . ?
C17 C16 1.492(7) . ?
C61 H61 0.9300 . ?
C61 C60 1.375(7) . ?
C9 H9 0.9300 . ?
C14 H14 0.9300 . ?
C45 H45 0.9300 . ?
C45 C46 1.390(7) . ?
C34 H34 0.9300 . ?
C7 H7 0.9300 . ?
C41 C40 1.388(7) . ?
C36 H36 0.9300 . ?
C36 C37 1.374(7) . ?
C46 H46 0.9300 . ?
C31 C30 1.415(7) . ?
C30 H30 0.9300 . ?
C40 H40 0.9300 . ?
C33 H33a 0.9600 . ?
C33 H33b 0.9600 . ?
C33 H33c 0.9600 . ?
C50 H50a 0.9600 . ?
C50 H50b 0.9600 . ?
C50 H50c 0.9600 . ?
C37 H37 0.9300 . ?
C60 H60 0.9300 . ?
C53 H53 0.9300 . ?
C53 C52 1.355(9) . ?
C52 H52 0.9300 . ?
C16 H16a 0.9700 . ?
C16 H16b 0.9700 . ?
C65A C66A 1.504(10) . ?
C65A H65a 0.9700 . ?
C65A H65b 0.9700 . ?
C66A H66a 0.9600 . ?
C66A H66b 0.9600 . ?
C66A H66c 0.9600 . ?
C66B C65B 1.540(11) . ?
C66B H66d 0.9600 . ?
C66B H66e 0.9600 . ?
C66B H66f 0.9600 . ?
C65B H65c 0.9700 . ?
C65B H65d 0.9700 . ?

loop_
_restr_distance_atom_site_label_1
_restr_distance_atom_site_label_2
_restr_distance_site_symmetry_2
_restr_distance_target
_restr_distance_target_weight_param
_restr_distance_diff
O4 H4a 1 0.8500 0.0200 -0.1423
H4b H63 1 2.5000 0.0200 -0.0003
O15 H21b 1 2.0000 0.0200 0.0035
H21b O21 1 0.8500 0.0200 -0.0003

loop_
_twin_individual_id
_twin_individual_mass_fraction_refined
1 1.03(2)
2 -0.03(2)
